data_1555218
loop_
_publ_author_name
'Takaishi, Kazuto'
'Suzuki, Jun'
'Yabe, Tatsuya'
'Asano, Hikaru'
'Nishikawa, Michihiro'
'Hashizume, Daisuke'
'Muranaka, Atsuya'
'Uchiyama, Masanobu'
'Yokoyama, Akihiro'

_publ_section_title
;
 Conformational and Optical Characteristics of Unidirectionally Twisted
 Binaphthyl-Bipyridyl Cyclic Dyads.
;
_journal_issue 16
_journal_name_full 'Organic letters'
_journal_page_first 4098
_journal_page_last 4101
_journal_paper_doi 10.1021/acs.orglett.5b02041
_journal_volume 17
_journal_year 2015
_chemical_formula_moiety 'C32 H22 N2 O2, C H Cl3'
_chemical_formula_sum 'C33 H23 Cl3 N2 O2'
_chemical_formula_weight 585.88
_space_group_IT_number 4
_space_group_name_Hall 'P 2yb'
_space_group_name_H-M_alt 'P 1 21 1'
_symmetry_cell_setting monoclinic
_symmetry_space_group_name_Hall 'P 2yb'
_symmetry_space_group_name_H-M 'P 1 21 1'
_atom_sites_solution_hydrogens difmap
_atom_sites_solution_primary direct
_atom_sites_solution_secondary difmap
_audit_creation_method SHELXL-97
_cell_angle_alpha 90
_cell_angle_beta 106.9450(7)
_cell_angle_gamma 90
_cell_formula_units_Z 2
_cell_length_a 9.07268(16)
_cell_length_b 11.9732(2)
_cell_length_c 13.4535(3)
_cell_measurement_reflns_used 24340
_cell_measurement_temperature 165
_cell_measurement_theta_max 68.275
_cell_measurement_theta_min 3.435
_cell_volume 1397.99(5)
_computing_cell_refinement PROCESS-AUTO
_computing_data_collection PROCESS-AUTO
_computing_data_reduction PROCESS-AUTO
_computing_molecular_graphics 'ORTEP-3 for Windows'
_computing_publication_material SHELXL-97
_computing_structure_refinement SHELXL-97
_computing_structure_solution SHELXS-97
_diffrn_ambient_temperature 165
_diffrn_detector_area_resol_mean 10
_diffrn_measured_fraction_theta_full 0.975
_diffrn_measured_fraction_theta_max 0.975
_diffrn_measurement_device_type 'Rigaku Raxis-Rapid'
_diffrn_measurement_method \w-scan
_diffrn_radiation_monochromator graphite
_diffrn_radiation_source 'fine-focus sealed tube'
_diffrn_radiation_type CuK\a
_diffrn_radiation_wavelength 1.54187
_diffrn_reflns_av_R_equivalents 0.0331
_diffrn_reflns_av_sigmaI/netI 0.0320
_diffrn_reflns_limit_h_max 10
_diffrn_reflns_limit_h_min -9
_diffrn_reflns_limit_k_max 14
_diffrn_reflns_limit_k_min -14
_diffrn_reflns_limit_l_max 15
_diffrn_reflns_limit_l_min -15
_diffrn_reflns_number 24557
_diffrn_reflns_theta_full 68.25
_diffrn_reflns_theta_max 68.25
_diffrn_reflns_theta_min 3.43
_diffrn_standards_number 0
_exptl_absorpt_coefficient_mu 3.241
_exptl_absorpt_correction_T_max 0.6651
_exptl_absorpt_correction_T_min 0.3248
_exptl_absorpt_correction_type numerical
_exptl_absorpt_process_details
;
 Numabs
;
_exptl_crystal_colour colourless
_exptl_crystal_density_diffrn 1.392
_exptl_crystal_density_method 'not measured'
_exptl_crystal_description block
_exptl_crystal_F_000 604
_exptl_crystal_size_max 0.45
_exptl_crystal_size_mid 0.44
_exptl_crystal_size_min 0.18
_refine_diff_density_max 0.239
_refine_diff_density_min -0.266
_refine_diff_density_rms 0.049
_refine_ls_abs_structure_details 'Flack H D (1983), Acta Cryst. A39, 876-881'
_refine_ls_abs_structure_Flack 0.002(8)
_refine_ls_extinction_method none
_refine_ls_goodness_of_fit_ref 1.066
_refine_ls_hydrogen_treatment constr
_refine_ls_matrix_type full
_refine_ls_number_parameters 381
_refine_ls_number_reflns 4935
_refine_ls_number_restraints 1
_refine_ls_restrained_S_all 1.066
_refine_ls_R_factor_all 0.0303
_refine_ls_R_factor_gt 0.0271
_refine_ls_shift/su_max 0.000
_refine_ls_shift/su_mean 0.000
_refine_ls_structure_factor_coef Fsqd
_refine_ls_weighting_details 'calc w=1/[\s^2^(Fo^2^)+(0.0337P)^2^+0.1484P] where P=(Fo^2^+2Fc^2^)/3'
_refine_ls_weighting_scheme calc
_refine_ls_wR_factor_gt 0.0631
_refine_ls_wR_factor_ref 0.0669
_reflns_number_gt 4686
_reflns_number_total 4935
_reflns_threshold_expression I>2\s(I)
_cod_data_source_file ol5b02041_si_002.cif
_cod_data_source_block R11-chloroform
_cod_original_cell_volume 1397.98(4)
_cod_original_sg_symbol_H-M 'P 21'
_cod_database_code 1555218

loop_
_symmetry_equiv_pos_as_xyz
'x, y, z'
'-x, y+1/2, -z'

loop_
_atom_site_label
_atom_site_type_symbol
_atom_site_fract_x
_atom_site_fract_y
_atom_site_fract_z
_atom_site_U_iso_or_equiv
_atom_site_adp_type
_atom_site_occupancy
_atom_site_symmetry_multiplicity
_atom_site_calc_flag
_atom_site_refinement_flags
O1 O 0.38638(15) 0.14303(10) 0.33407(10) 0.0339(3) Uani 1 1 d .
O2 O 0.37025(15) 0.00990(12) 0.16583(9) 0.0356(3) Uani 1 1 d .
N1 N 0.15643(18) -0.09565(12) 0.35554(11) 0.0271(3) Uani 1 1 d .
N2 N 0.46432(18) -0.17344(13) 0.38829(12) 0.0303(3) Uani 1 1 d .
C1 C 0.5299(2) 0.29522(14) 0.18878(13) 0.0232(4) Uani 1 1 d .
C2 C 0.5171(2) 0.29546(14) 0.28856(13) 0.0243(4) Uani 1 1 d .
C3 C 0.6446(2) 0.32761(15) 0.37336(13) 0.0306(4) Uani 1 1 d .
H3 H 0.6344 0.3284 0.4416 0.037 Uiso 1 1 calc R
C4 C 0.7811(2) 0.35729(16) 0.35818(14) 0.0323(4) Uani 1 1 d .
H4 H 0.8646 0.3794 0.4158 0.039 Uiso 1 1 calc R
C5 C 0.8003(2) 0.35563(15) 0.25747(13) 0.0259(4) Uani 1 1 d .
C6 C 0.9416(2) 0.38521(15) 0.23868(15) 0.0306(4) Uani 1 1 d .
H6 H 1.0268 0.4072 0.2952 0.037 Uiso 1 1 calc R
C7 C 0.9570(2) 0.38250(15) 0.14079(15) 0.0313(4) Uani 1 1 d .
H7 H 1.0525 0.4023 0.1299 0.038 Uiso 1 1 calc R
C8 C 0.8323(2) 0.35062(15) 0.05606(15) 0.0292(4) Uani 1 1 d .
H8 H 0.8442 0.3482 -0.0118 0.035 Uiso 1 1 calc R
C9 C 0.6941(2) 0.32303(14) 0.07087(14) 0.0264(4) Uani 1 1 d .
H9 H 0.6103 0.3025 0.0128 0.032 Uiso 1 1 calc R
C10 C 0.6732(2) 0.32447(13) 0.17142(13) 0.0230(4) Uani 1 1 d .
C11 C 0.3708(2) 0.26017(15) 0.31066(13) 0.0276(4) Uani 1 1 d .
H11A H 0.3565 0.3025 0.3704 0.033 Uiso 1 1 calc R
H11B H 0.2809 0.2739 0.2494 0.033 Uiso 1 1 calc R
C12 C 0.3940(2) 0.27282(16) 0.09598(12) 0.0254(4) Uani 1 1 d .
C13 C 0.3585(2) 0.16700(15) 0.05577(13) 0.0288(4) Uani 1 1 d .
C14 C 0.2299(3) 0.15203(19) -0.03469(15) 0.0390(5) Uani 1 1 d .
H14 H 0.2052 0.0792 -0.0625 0.047 Uiso 1 1 calc R
C15 C 0.1428(2) 0.23976(19) -0.08142(15) 0.0398(5) Uani 1 1 d .
H15 H 0.0578 0.2271 -0.1412 0.048 Uiso 1 1 calc R
C16 C 0.1755(2) 0.34906(18) -0.04345(14) 0.0341(5) Uani 1 1 d .
C17 C 0.0867(2) 0.4429(2) -0.09016(15) 0.0424(5) Uani 1 1 d .
H17 H 0.0004 0.4320 -0.1495 0.051 Uiso 1 1 calc R
C18 C 0.1215(3) 0.5477(2) -0.05255(16) 0.0443(5) Uani 1 1 d .
H18 H 0.0598 0.6091 -0.0852 0.053 Uiso 1 1 calc R
C19 C 0.2501(3) 0.56543(17) 0.03545(15) 0.0388(5) Uani 1 1 d .
H19 H 0.2755 0.6390 0.0613 0.047 Uiso 1 1 calc R
C20 C 0.3379(2) 0.47728(16) 0.08327(14) 0.0296(4) Uani 1 1 d .
H20 H 0.4233 0.4905 0.1426 0.036 Uiso 1 1 calc R
C21 C 0.3045(2) 0.36646(16) 0.04647(13) 0.0262(4) Uani 1 1 d .
C22 C 0.4515(2) 0.06716(16) 0.10326(14) 0.0323(4) Uani 1 1 d .
H22A H 0.4650 0.0169 0.0481 0.039 Uiso 1 1 calc R
H22B H 0.5546 0.0907 0.1470 0.039 Uiso 1 1 calc R
C23 C 0.2690(2) -0.03126(15) 0.34006(13) 0.0246(4) Uani 1 1 d .
C24 C 0.2598(2) 0.08609(15) 0.34107(13) 0.0277(4) Uani 1 1 d .
C25 C 0.1272(2) 0.13604(16) 0.35158(14) 0.0326(4) Uani 1 1 d .
H25 H 0.1169 0.2150 0.3507 0.039 Uiso 1 1 calc R
C26 C 0.0100(2) 0.06778(17) 0.36337(14) 0.0339(5) Uani 1 1 d .
H26 H -0.0835 0.0993 0.3686 0.041 Uiso 1 1 calc R
C27 C 0.0305(2) -0.04600(16) 0.36735(13) 0.0321(4) Uani 1 1 d .
H27 H -0.0485 -0.0916 0.3791 0.039 Uiso 1 1 calc R
C28 C 0.4008(2) -0.09150(15) 0.32071(13) 0.0267(4) Uani 1 1 d .
C29 C 0.4510(2) -0.06878(16) 0.23340(14) 0.0301(4) Uani 1 1 d .
C30 C 0.5722(2) -0.12974(19) 0.21805(15) 0.0397(5) Uani 1 1 d .
H30 H 0.6100 -0.1146 0.1606 0.048 Uiso 1 1 calc R
C31 C 0.6369(2) -0.21314(19) 0.28833(17) 0.0436(5) Uani 1 1 d .
H31 H 0.7195 -0.2568 0.2794 0.052 Uiso 1 1 calc R
C32 C 0.5805(2) -0.23227(17) 0.37147(16) 0.0375(5) Uani 1 1 d .
H32 H 0.6262 -0.2898 0.4191 0.045 Uiso 1 1 calc R
Cl1 Cl -0.01172(6) 0.14329(4) 0.61059(4) 0.04559(14) Uani 1 1 d .
Cl2 Cl -0.22563(6) 0.10511(5) 0.72946(4) 0.04552(14) Uani 1 1 d .
Cl3 Cl -0.30398(7) 0.03821(5) 0.51456(5) 0.06094(18) Uani 1 1 d .
C33 C -0.2074(2) 0.13816(17) 0.60627(14) 0.0347(4) Uani 1 1 d .
H33 H -0.2548 0.2130 0.5848 0.042 Uiso 1 1 calc R

loop_
_atom_site_aniso_label
_atom_site_aniso_U_11
_atom_site_aniso_U_22
_atom_site_aniso_U_33
_atom_site_aniso_U_23
_atom_site_aniso_U_13
_atom_site_aniso_U_12
O1 0.0287(7) 0.0269(6) 0.0481(8) 0.0077(6) 0.0147(6) -0.0021(6)
O2 0.0304(8) 0.0500(9) 0.0292(7) 0.0128(6) 0.0130(6) 0.0037(6)
N1 0.0245(9) 0.0331(8) 0.0254(7) 0.0028(6) 0.0098(6) -0.0028(7)
N2 0.0279(9) 0.0302(8) 0.0304(8) 0.0014(6) 0.0048(6) 0.0003(7)
C1 0.0266(10) 0.0197(8) 0.0240(8) 0.0000(6) 0.0084(7) -0.0002(7)
C2 0.0282(10) 0.0217(8) 0.0240(8) 0.0012(6) 0.0092(7) -0.0004(7)
C3 0.0422(12) 0.0291(10) 0.0200(8) 0.0002(7) 0.0082(8) -0.0031(8)
C4 0.0331(11) 0.0341(10) 0.0246(9) -0.0003(8) 0.0003(8) -0.0061(9)
C5 0.0256(10) 0.0226(8) 0.0278(9) 0.0022(7) 0.0051(7) 0.0000(7)
C6 0.0261(11) 0.0259(9) 0.0360(10) 0.0016(7) 0.0030(8) -0.0022(7)
C7 0.0213(10) 0.0284(10) 0.0467(11) 0.0030(8) 0.0138(8) -0.0011(7)
C8 0.0283(11) 0.0284(9) 0.0348(10) 0.0011(8) 0.0156(8) -0.0001(8)
C9 0.0274(10) 0.0254(9) 0.0265(9) -0.0010(7) 0.0080(7) -0.0006(7)
C10 0.0248(10) 0.0188(8) 0.0252(8) 0.0004(6) 0.0070(7) -0.0011(7)
C11 0.0356(11) 0.0248(9) 0.0257(9) 0.0011(7) 0.0139(8) 0.0009(8)
C12 0.0261(10) 0.0328(10) 0.0202(8) -0.0010(7) 0.0111(7) -0.0049(8)
C13 0.0309(11) 0.0352(11) 0.0241(8) -0.0033(7) 0.0138(8) -0.0078(8)
C14 0.0433(13) 0.0455(12) 0.0283(9) -0.0091(9) 0.0105(8) -0.0180(10)
C15 0.0327(12) 0.0617(15) 0.0230(9) -0.0019(9) 0.0051(8) -0.0135(10)
C16 0.0285(11) 0.0524(13) 0.0227(9) 0.0035(8) 0.0095(8) -0.0073(9)
C17 0.0286(12) 0.0705(16) 0.0262(10) 0.0148(10) 0.0050(8) 0.0036(11)
C18 0.0425(13) 0.0556(14) 0.0367(11) 0.0191(10) 0.0143(9) 0.0120(11)
C19 0.0449(13) 0.0392(11) 0.0360(10) 0.0104(9) 0.0175(9) 0.0031(9)
C20 0.0293(11) 0.0353(10) 0.0264(9) 0.0037(8) 0.0114(8) -0.0017(8)
C21 0.0236(10) 0.0389(10) 0.0186(8) 0.0036(7) 0.0101(7) -0.0030(8)
C22 0.0405(12) 0.0321(10) 0.0305(9) -0.0064(7) 0.0201(8) -0.0086(8)
C23 0.0234(10) 0.0308(9) 0.0197(8) 0.0029(7) 0.0065(7) 0.0012(7)
C24 0.0293(10) 0.0308(10) 0.0239(8) 0.0044(7) 0.0089(7) -0.0017(8)
C25 0.0367(12) 0.0303(10) 0.0340(10) 0.0047(8) 0.0152(8) 0.0067(9)
C26 0.0297(11) 0.0423(11) 0.0331(10) 0.0055(8) 0.0148(8) 0.0048(8)
C27 0.0315(11) 0.0380(11) 0.0290(9) 0.0031(8) 0.0123(8) -0.0027(9)
C28 0.0262(11) 0.0296(9) 0.0231(8) -0.0013(7) 0.0051(7) -0.0025(8)
C29 0.0249(10) 0.0379(10) 0.0274(9) 0.0004(8) 0.0075(7) 0.0001(8)
C30 0.0333(12) 0.0571(13) 0.0324(10) -0.0003(9) 0.0150(9) 0.0027(10)
C31 0.0312(12) 0.0532(13) 0.0464(12) -0.0061(10) 0.0112(10) 0.0115(10)
C32 0.0324(12) 0.0371(11) 0.0392(10) 0.0011(9) 0.0045(9) 0.0063(9)
Cl1 0.0396(3) 0.0495(3) 0.0510(3) -0.0072(2) 0.0183(2) -0.0043(2)
Cl2 0.0442(3) 0.0569(3) 0.0377(3) 0.0123(2) 0.0154(2) 0.0115(2)
Cl3 0.0574(4) 0.0643(4) 0.0505(3) -0.0170(3) -0.0011(3) -0.0176(3)
C33 0.0389(12) 0.0341(10) 0.0297(9) 0.0005(8) 0.0079(8) 0.0031(9)

loop_
_atom_type_symbol
_atom_type_description
_atom_type_scat_dispersion_real
_atom_type_scat_dispersion_imag
_atom_type_scat_source
C C 0.0181 0.0091 'International Tables Vol C Tables 4.2.6.8 and 6.1.1.4'
H H 0.0000 0.0000 'International Tables Vol C Tables 4.2.6.8 and 6.1.1.4'
N N 0.0311 0.0180 'International Tables Vol C Tables 4.2.6.8 and 6.1.1.4'
O O 0.0492 0.0322 'International Tables Vol C Tables 4.2.6.8 and 6.1.1.4'
Cl Cl 0.3639 0.7018 'International Tables Vol C Tables 4.2.6.8 and 6.1.1.4'

loop_
_geom_angle_atom_site_label_1
_geom_angle_atom_site_label_2
_geom_angle_atom_site_label_3
_geom_angle
C24 O1 C11 118.25(14)
C29 O2 C22 116.77(15)
C27 N1 C23 118.53(16)
C32 N2 C28 118.12(17)
C2 C1 C10 119.77(16)
C2 C1 C12 121.82(16)
C10 C1 C12 118.27(14)
C1 C2 C3 120.11(16)
C1 C2 C11 121.41(16)
C3 C2 C11 118.47(16)
C4 C3 C2 120.95(16)
C4 C3 H3 119.5
C2 C3 H3 119.5
C3 C4 C5 120.75(17)
C3 C4 H4 119.6
C5 C4 H4 119.6
C4 C5 C6 122.36(16)
C4 C5 C10 119.04(16)
C6 C5 C10 118.59(16)
C7 C6 C5 121.11(17)
C7 C6 H6 119.4
C5 C6 H6 119.4
C6 C7 C8 120.35(18)
C6 C7 H7 119.8
C8 C7 H7 119.8
C9 C8 C7 120.23(17)
C9 C8 H8 119.9
C7 C8 H8 119.9
C8 C9 C10 121.25(16)
C8 C9 H9 119.4
C10 C9 H9 119.4
C9 C10 C5 118.46(16)
C9 C10 C1 122.19(15)
C5 C10 C1 119.35(15)
O1 C11 C2 106.38(14)
O1 C11 H11A 110.5
C2 C11 H11A 110.5
O1 C11 H11B 110.5
C2 C11 H11B 110.5
H11A C11 H11B 108.6
C13 C12 C21 120.14(16)
C13 C12 C1 122.11(17)
C21 C12 C1 117.68(16)
C12 C13 C14 119.21(18)
C12 C13 C22 121.96(17)
C14 C13 C22 118.82(17)
C15 C14 C13 121.25(19)
C15 C14 H14 119.4
C13 C14 H14 119.4
C14 C15 C16 121.41(18)
C14 C15 H15 119.3
C16 C15 H15 119.3
C15 C16 C17 122.98(19)
C15 C16 C21 118.46(19)
C17 C16 C21 118.56(19)
C18 C17 C16 121.83(19)
C18 C17 H17 119.1
C16 C17 H17 119.1
C17 C18 C19 119.77(19)
C17 C18 H18 120.1
C19 C18 H18 120.1
C20 C19 C18 120.3(2)
C20 C19 H19 119.9
C18 C19 H19 119.9
C19 C20 C21 121.56(18)
C19 C20 H20 119.2
C21 C20 H20 119.2
C20 C21 C12 122.47(16)
C20 C21 C16 118.01(17)
C12 C21 C16 119.51(18)
O2 C22 C13 107.99(16)
O2 C22 H22A 110.1
C13 C22 H22A 110.1
O2 C22 H22B 110.1
C13 C22 H22B 110.1
H22A C22 H22B 108.4
N1 C23 C24 121.42(18)
N1 C23 C28 115.87(16)
C24 C23 C28 122.70(17)
O1 C24 C25 124.40(16)
O1 C24 C23 116.46(17)
C25 C24 C23 119.12(18)
C26 C25 C24 118.32(18)
C26 C25 H25 120.8
C24 C25 H25 120.8
C27 C26 C25 119.31(19)
C27 C26 H26 120.3
C25 C26 H26 120.3
N1 C27 C26 123.12(18)
N1 C27 H27 118.4
C26 C27 H27 118.4
N2 C28 C29 121.74(18)
N2 C28 C23 116.35(16)
C29 C28 C23 121.81(16)
O2 C29 C30 124.05(17)
O2 C29 C28 116.68(16)
C30 C29 C28 119.20(17)
C31 C30 C29 118.45(19)
C31 C30 H30 120.8
C29 C30 H30 120.8
C32 C31 C30 119.4(2)
C32 C31 H31 120.3
C30 C31 H31 120.3
N2 C32 C31 123.08(19)
N2 C32 H32 118.5
C31 C32 H32 118.5
Cl2 C33 Cl3 110.10(11)
Cl2 C33 Cl1 110.35(11)
Cl3 C33 Cl1 109.79(11)
Cl2 C33 H33 108.9
Cl3 C33 H33 108.9
Cl1 C33 H33 108.9

loop_
_geom_bond_atom_site_label_1
_geom_bond_atom_site_label_2
_geom_bond_distance
O1 C24 1.362(2)
O1 C11 1.435(2)
O2 C29 1.365(2)
O2 C22 1.443(2)
N1 C27 1.338(2)
N1 C23 1.344(2)
N2 C32 1.341(3)
N2 C28 1.348(2)
C1 C2 1.381(2)
C1 C10 1.430(2)
C1 C12 1.502(2)
C2 C3 1.421(2)
C2 C11 1.503(3)
C3 C4 1.360(3)
C3 H3 0.9500
C4 C5 1.416(2)
C4 H4 0.9500
C5 C6 1.422(3)
C5 C10 1.425(2)
C6 C7 1.364(3)
C6 H6 0.9500
C7 C8 1.404(3)
C7 H7 0.9500
C8 C9 1.367(3)
C8 H8 0.9500
C9 C10 1.420(2)
C9 H9 0.9500
C11 H11A 0.9900
C11 H11B 0.9900
C12 C13 1.378(2)
C12 C21 1.430(3)
C13 C14 1.431(3)
C13 C22 1.495(3)
C14 C15 1.354(3)
C14 H14 0.9500
C15 C16 1.405(3)
C15 H15 0.9500
C16 C17 1.418(3)
C16 C21 1.432(2)
C17 C18 1.356(3)
C17 H17 0.9500
C18 C19 1.415(3)
C18 H18 0.9500
C19 C20 1.365(3)
C19 H19 0.9500
C20 C21 1.418(3)
C20 H20 0.9500
C22 H22A 0.9900
C22 H22B 0.9900
C23 C24 1.408(2)
C23 C28 1.483(3)
C24 C25 1.388(3)
C25 C26 1.386(3)
C25 H25 0.9500
C26 C27 1.374(3)
C26 H26 0.9500
C27 H27 0.9500
C28 C29 1.405(2)
C29 C30 1.384(3)
C30 C31 1.383(3)
C30 H30 0.9500
C31 C32 1.378(3)
C31 H31 0.9500
C32 H32 0.9500
Cl1 C33 1.760(2)
Cl2 C33 1.7581(19)
Cl3 C33 1.758(2)
C33 H33 1.0000

loop_
_geom_torsion_atom_site_label_1
_geom_torsion_atom_site_label_2
_geom_torsion_atom_site_label_3
_geom_torsion_atom_site_label_4
_geom_torsion
C10 C1 C2 C3 1.7(2)
C12 C1 C2 C3 -173.88(17)
C10 C1 C2 C11 -177.15(15)
C12 C1 C2 C11 7.3(3)
C1 C2 C3 C4 -0.7(3)
C11 C2 C3 C4 178.15(17)
C2 C3 C4 C5 -0.8(3)
C3 C4 C5 C6 -179.47(18)
C3 C4 C5 C10 1.2(3)
C4 C5 C6 C7 179.78(18)
C10 C5 C6 C7 -0.9(3)
C5 C6 C7 C8 0.2(3)
C6 C7 C8 C9 0.6(3)
C7 C8 C9 C10 -0.8(3)
C8 C9 C10 C5 0.1(3)
C8 C9 C10 C1 -179.58(16)
C4 C5 C10 C9 -179.93(16)
C6 C5 C10 C9 0.8(2)
C4 C5 C10 C1 -0.3(2)
C6 C5 C10 C1 -179.58(16)
C2 C1 C10 C9 178.45(16)
C12 C1 C10 C9 -5.8(2)
C2 C1 C10 C5 -1.2(2)
C12 C1 C10 C5 174.54(16)
C24 O1 C11 C2 -169.82(14)
C1 C2 C11 O1 92.34(18)
C3 C2 C11 O1 -86.54(18)
C2 C1 C12 C13 -92.2(2)
C10 C1 C12 C13 92.2(2)
C2 C1 C12 C21 90.7(2)
C10 C1 C12 C21 -85.0(2)
C21 C12 C13 C14 -1.1(3)
C1 C12 C13 C14 -178.18(16)
C21 C12 C13 C22 178.30(16)
C1 C12 C13 C22 1.2(3)
C12 C13 C14 C15 0.1(3)
C22 C13 C14 C15 -179.33(19)
C13 C14 C15 C16 0.3(3)
C14 C15 C16 C17 -179.8(2)
C14 C15 C16 C21 0.2(3)
C15 C16 C17 C18 -179.4(2)
C21 C16 C17 C18 0.5(3)
C16 C17 C18 C19 0.3(3)
C17 C18 C19 C20 -0.8(3)
C18 C19 C20 C21 0.5(3)
C19 C20 C21 C12 -179.37(18)
C19 C20 C21 C16 0.3(3)
C13 C12 C21 C20 -178.68(17)
C1 C12 C21 C20 -1.5(2)
C13 C12 C21 C16 1.7(3)
C1 C12 C21 C16 178.88(15)
C15 C16 C21 C20 179.11(17)
C17 C16 C21 C20 -0.8(2)
C15 C16 C21 C12 -1.2(3)
C17 C16 C21 C12 178.84(18)
C29 O2 C22 C13 -166.04(15)
C12 C13 C22 O2 100.3(2)
C14 C13 C22 O2 -80.3(2)
C27 N1 C23 C24 3.1(2)
C27 N1 C23 C28 -176.16(14)
C11 O1 C24 C25 -15.9(2)
C11 O1 C24 C23 165.80(15)
N1 C23 C24 O1 174.17(14)
C28 C23 C24 O1 -6.7(2)
N1 C23 C24 C25 -4.2(3)
C28 C23 C24 C25 174.95(15)
O1 C24 C25 C26 -176.64(16)
C23 C24 C25 C26 1.6(3)
C24 C25 C26 C27 1.9(3)
C23 N1 C27 C26 0.7(3)
C25 C26 C27 N1 -3.2(3)
C32 N2 C28 C29 1.4(3)
C32 N2 C28 C23 177.89(16)
N1 C23 C28 N2 -49.7(2)
C24 C23 C28 N2 131.05(18)
N1 C23 C28 C29 126.72(18)
C24 C23 C28 C29 -52.5(2)
C22 O2 C29 C30 -28.3(3)
C22 O2 C29 C28 154.92(16)
N2 C28 C29 O2 174.87(16)
C23 C28 C29 O2 -1.4(3)
N2 C28 C29 C30 -2.1(3)
C23 C28 C29 C30 -178.37(17)
O2 C29 C30 C31 -175.07(19)
C28 C29 C30 C31 1.7(3)
C29 C30 C31 C32 -0.7(3)
C28 N2 C32 C31 -0.4(3)
C30 C31 C32 N2 0.0(3)
